data_1517048
loop_
_publ_author_name
'In Hong Hwang'
'Young Dan Jo'
'Hyun Kim'
'Kyeong Beom Kim'
'Kwang-Deog Jung'
'Cheal Kim'
'Youngmee Kim'
'Sung-Jin Kim'

_publ_section_title
;
 Catalytic transesterification reactions of one-dimensional coordination
 polymers containing paddle-wheel-type units connected by various bridging
 ligands
;
_journal_name_full
;
Inorganica Chimica Acta
;
_journal_page_first 39
_journal_page_last 45
_journal_volume 402
_journal_year 2013
_chemical_formula_sum 'C40 H33 Cu2 N3 O8'
_chemical_formula_weight 810.77
_space_group_IT_number 2
_symmetry_cell_setting triclinic
_symmetry_space_group_name_Hall '-P 1'
_symmetry_space_group_name_H-M 'P -1'
_atom_sites_solution_hydrogens geom
_atom_sites_solution_primary direct
_atom_sites_solution_secondary difmap
_cell_angle_alpha 75.827(10)
_cell_angle_beta 86.068(10)
_cell_angle_gamma 88.446(9)
_cell_formula_units_Z 2
_cell_length_a 10.299(6)
_cell_length_b 10.846(6)
_cell_length_c 16.531(9)
_cell_measurement_reflns_used 753
_cell_measurement_temperature 170(2)
_cell_measurement_theta_max 18.44
_cell_measurement_theta_min 2.55
_cell_volume 1786.0(17)
_computing_cell_refinement 'Bruker SMART'
_computing_data_collection 'Bruker SMART'
_computing_data_reduction 'Bruker SAINT'
_computing_molecular_graphics 'Bruker SHELXTL'
_computing_publication_material 'Bruker SHELXTL'
_computing_structure_refinement 'SHELXL-97 (Sheldrick, 1997)'
_computing_structure_solution 'SHELXS-97 (Sheldrick, 1990)'
_diffrn_ambient_temperature 170(2)
_diffrn_measured_fraction_theta_full 0.973
_diffrn_measured_fraction_theta_max 0.973
_diffrn_measurement_device_type 'CCD area detector'
_diffrn_measurement_method 'phi and omega scans'
_diffrn_radiation_monochromator graphite
_diffrn_radiation_source 'fine-focus sealed tube'
_diffrn_radiation_type MoK\a
_diffrn_radiation_wavelength 0.71073
_diffrn_reflns_av_R_equivalents 0.0784
_diffrn_reflns_av_sigmaI/netI 0.2621
_diffrn_reflns_limit_h_max 11
_diffrn_reflns_limit_h_min -12
_diffrn_reflns_limit_k_max 8
_diffrn_reflns_limit_k_min -12
_diffrn_reflns_limit_l_max 18
_diffrn_reflns_limit_l_min -19
_diffrn_reflns_number 8855
_diffrn_reflns_theta_full 25.00
_diffrn_reflns_theta_max 25.00
_diffrn_reflns_theta_min 1.94
_exptl_absorpt_coefficient_mu 1.250
_exptl_absorpt_correction_T_max 0.939
_exptl_absorpt_correction_T_min 0.928
_exptl_absorpt_correction_type multi-scan
_exptl_absorpt_process_details '(SADABS; Bruker, 1997)'
_exptl_crystal_colour blue
_exptl_crystal_density_diffrn 1.508
_exptl_crystal_density_method 'not measured'
_exptl_crystal_description block
_exptl_crystal_F_000 832
_exptl_crystal_size_max 0.08
_exptl_crystal_size_mid 0.05
_exptl_crystal_size_min 0.05
_refine_diff_density_max 0.818
_refine_diff_density_min -0.900
_refine_diff_density_rms 0.112
_refine_ls_extinction_method none
_refine_ls_goodness_of_fit_ref 0.759
_refine_ls_hydrogen_treatment mixed
_refine_ls_matrix_type full
_refine_ls_number_parameters 482
_refine_ls_number_reflns 6124
_refine_ls_number_restraints 1
_refine_ls_restrained_S_all 0.759
_refine_ls_R_factor_all 0.1633
_refine_ls_R_factor_gt 0.0609
_refine_ls_shift/su_max 0.000
_refine_ls_shift/su_mean 0.000
_refine_ls_structure_factor_coef Fsqd
_refine_ls_weighting_details 'calc w=1/[\s^2^(Fo^2^)+(0.0598P)^2^+0.0000P] where P=(Fo^2^+2Fc^2^)/3'
_refine_ls_weighting_scheme calc
_refine_ls_wR_factor_gt 0.1221
_refine_ls_wR_factor_ref 0.1440
_reflns_number_gt 4302
_reflns_number_total 6124
_reflns_threshold_expression >2sigma(I)
_cod_data_source_file ICA-2013-402-39-45-3.cif
_cod_data_source_block 3
_cod_original_cell_volume 1786.1(17)
_cod_original_sg_symbol_H-M P-1
_cod_database_code 1517048

loop_
_symmetry_equiv_pos_as_xyz
'x, y, z'
'-x, -y, -z'

loop_
_atom_site_label
_atom_site_type_symbol
_atom_site_fract_x
_atom_site_fract_y
_atom_site_fract_z
_atom_site_U_iso_or_equiv
_atom_site_adp_type
_atom_site_occupancy
_atom_site_symmetry_multiplicity
_atom_site_calc_flag
_atom_site_refinement_flags
Cu1 Cu 0.97114(9) 0.00044(8) 0.92298(6) 0.0320(3) Uani 1 1 d .
Cu2 Cu 0.07530(9) 0.41265(7) 0.54575(6) 0.0301(3) Uani 1 1 d .
O11 O 0.8006(5) 0.0588(5) 0.9571(4) 0.0376(15) Uani 1 1 d .
O12 O 1.1529(5) -0.0512(4) 0.9114(3) 0.0389(14) Uani 1 1 d .
C11 C 0.7711(7) 0.0705(6) 1.0292(6) 0.034(2) Uani 1 1 d .
C12 C 0.6364(7) 0.1118(6) 1.0498(6) 0.035(2) Uani 1 1 d .
C13 C 0.5934(7) 0.1171(6) 1.1299(6) 0.037(2) Uani 1 1 d .
H13 H 0.6510 0.0937 1.1738 0.044 Uiso 1 1 calc R
C14 C 0.4693(8) 0.1555(7) 1.1470(6) 0.047(2) Uani 1 1 d .
H14 H 0.4408 0.1582 1.2024 0.057 Uiso 1 1 calc R
C15 C 0.3861(8) 0.1900(7) 1.0842(7) 0.054(3) Uani 1 1 d .
H15 H 0.3004 0.2182 1.0960 0.065 Uiso 1 1 calc R
C16 C 0.4249(8) 0.1843(8) 1.0058(7) 0.055(3) Uani 1 1 d .
H16 H 0.3650 0.2064 0.9632 0.066 Uiso 1 1 calc R
C17 C 0.5512(8) 0.1466(7) 0.9858(6) 0.050(3) Uani 1 1 d .
H17 H 0.5784 0.1446 0.9301 0.060 Uiso 1 1 calc R
O21 O 1.0242(5) 0.1800(4) 0.8882(3) 0.0358(14) Uani 1 1 d .
O22 O 0.9283(5) -0.1777(4) 0.9819(3) 0.0407(15) Uani 1 1 d .
C21 C 1.0613(7) 0.2317(6) 0.9406(5) 0.032(2) Uani 1 1 d .
C22 C 1.1085(7) 0.3675(7) 0.9138(5) 0.034(2) Uani 1 1 d .
C23 C 1.1099(8) 0.4268(7) 0.8306(6) 0.047(2) Uani 1 1 d .
H23 H 1.0785 0.3841 0.7922 0.057 Uiso 1 1 calc R
C24 C 1.1582(9) 0.5521(7) 0.8018(6) 0.056(3) Uani 1 1 d .
H24 H 1.1592 0.5946 0.7442 0.067 Uiso 1 1 calc R
C25 C 1.2026(9) 0.6093(8) 0.8575(7) 0.064(3) Uani 1 1 d .
H25 H 1.2388 0.6918 0.8382 0.077 Uiso 1 1 calc R
C26 C 1.1974(9) 0.5525(8) 0.9424(7) 0.072(3) Uani 1 1 d .
H26 H 1.2241 0.5970 0.9812 0.087 Uiso 1 1 calc R
C27 C 1.1527(8) 0.4303(7) 0.9690(6) 0.056(3) Uani 1 1 d .
H27 H 1.1524 0.3884 1.0266 0.067 Uiso 1 1 calc R
O31 O 0.1578(5) 0.5646(4) 0.5651(3) 0.0472(17) Uani 1 1 d .
O32 O -0.0308(5) 0.2909(4) 0.5123(3) 0.0445(16) Uani 1 1 d .
C31 C 0.1193(7) 0.6789(7) 0.5359(5) 0.036(2) Uani 1 1 d .
C32 C 0.1901(7) 0.7789(6) 0.5631(5) 0.035(2) Uani 1 1 d .
C33 C 0.3009(8) 0.7543(7) 0.6053(5) 0.044(2) Uani 1 1 d .
H33 H 0.3351 0.6700 0.6186 0.053 Uiso 1 1 calc R
C34 C 0.3651(8) 0.8501(7) 0.6292(6) 0.057(3) Uani 1 1 d .
H34 H 0.4444 0.8332 0.6563 0.068 Uiso 1 1 calc R
C35 C 0.3096(9) 0.9704(7) 0.6120(6) 0.061(3) Uani 1 1 d .
H35 H 0.3497 1.0359 0.6301 0.074 Uiso 1 1 calc R
C36 C 0.1995(9) 0.9979(7) 0.5701(6) 0.064(3) Uani 1 1 d .
H36 H 0.1648 1.0819 0.5577 0.077 Uiso 1 1 calc R
C37 C 0.1385(8) 0.9025(7) 0.5457(5) 0.053(3) Uani 1 1 d .
H37 H 0.0609 0.9208 0.5169 0.063 Uiso 1 1 calc R
O41 O -0.0530(5) 0.4215(4) 0.6346(3) 0.0414(15) Uani 1 1 d .
O42 O 0.1781(5) 0.4300(5) 0.4405(3) 0.0454(16) Uani 1 1 d .
C41 C -0.1514(8) 0.4925(7) 0.6290(5) 0.034(2) Uani 1 1 d .
C42 C -0.2420(8) 0.4900(7) 0.7025(5) 0.031(2) Uani 1 1 d .
C43 C -0.2190(9) 0.4064(7) 0.7775(6) 0.047(2) Uani 1 1 d .
H43 H -0.1446 0.3521 0.7820 0.057 Uiso 1 1 calc R
C44 C -0.3044(10) 0.4018(8) 0.8462(6) 0.066(3) Uani 1 1 d .
H44 H -0.2859 0.3462 0.8983 0.080 Uiso 1 1 calc R
C45 C -0.4161(10) 0.4760(9) 0.8414(6) 0.069(3) Uani 1 1 d .
H45 H -0.4760 0.4703 0.8884 0.083 Uiso 1 1 calc R
C46 C -0.4376(10) 0.5600(8) 0.7644(7) 0.066(3) Uani 1 1 d .
H46 H -0.5122 0.6140 0.7593 0.079 Uiso 1 1 calc R
C47 C -0.3532(8) 0.5651(7) 0.6973(6) 0.046(2) Uani 1 1 d .
H47 H -0.3708 0.6215 0.6453 0.055 Uiso 1 1 calc R
N51 N 0.9157(5) -0.0368(5) 0.8092(4) 0.0305(16) Uani 1 1 d .
N52 N 0.6777(7) 0.2154(5) 0.6513(4) 0.0424(19) Uani 1 1 d D
N53 N 0.2187(6) 0.2960(5) 0.6200(4) 0.0278(16) Uani 1 1 d .
C51 C 0.9543(7) -0.1428(7) 0.7882(5) 0.039(2) Uani 1 1 d .
H51 H 1.0181 -0.1936 0.8203 0.047 Uiso 1 1 calc R
C52 C 0.9088(8) -0.1854(8) 0.7227(5) 0.052(3) Uani 1 1 d .
H52 H 0.9402 -0.2626 0.7108 0.062 Uiso 1 1 calc R
C53 C 0.8162(8) -0.1116(7) 0.6754(5) 0.046(2) Uani 1 1 d .
H53 H 0.7823 -0.1381 0.6304 0.055 Uiso 1 1 calc R
C54 C 0.7732(7) 0.0009(7) 0.6939(5) 0.032(2) Uani 1 1 d .
C55 C 0.8271(7) 0.0345(6) 0.7608(5) 0.032(2) Uani 1 1 d .
H55 H 0.7996 0.1125 0.7732 0.038 Uiso 1 1 calc R
C56 C 0.6694(7) 0.0816(6) 0.6449(5) 0.040(2) Uani 1 1 d .
H56A H 0.6809 0.0784 0.5855 0.048 Uiso 1 1 calc R
H56B H 0.5824 0.0476 0.6671 0.048 Uiso 1 1 calc R
C57 C 0.5800(7) 0.2961(6) 0.6036(5) 0.043(2) Uani 1 1 d .
H57A H 0.6023 0.3862 0.5979 0.051 Uiso 1 1 calc R
H57B H 0.5834 0.2813 0.5467 0.051 Uiso 1 1 calc R
C58 C 0.4480(7) 0.2753(6) 0.6403(5) 0.032(2) Uani 1 1 d .
C59 C 0.4196(8) 0.2170(7) 0.7239(5) 0.043(2) Uani 1 1 d .
H59 H 0.4887 0.1919 0.7598 0.051 Uiso 1 1 calc R
C510 C 0.2954(8) 0.1952(7) 0.7553(5) 0.041(2) Uani 1 1 d .
H510 H 0.2768 0.1551 0.8127 0.049 Uiso 1 1 calc R
C511 C 0.1932(8) 0.2338(6) 0.7005(5) 0.039(2) Uani 1 1 d .
H511 H 0.1057 0.2154 0.7210 0.047 Uiso 1 1 calc R
C512 C 0.3431(7) 0.3120(6) 0.5926(5) 0.034(2) Uani 1 1 d .
H512 H 0.3609 0.3522 0.5352 0.041 Uiso 1 1 calc R
H52N H 0.762(3) 0.244(6) 0.626(4) 0.06(3) Uiso 1 1 d D

loop_
_atom_site_aniso_label
_atom_site_aniso_U_11
_atom_site_aniso_U_22
_atom_site_aniso_U_33
_atom_site_aniso_U_23
_atom_site_aniso_U_13
_atom_site_aniso_U_12
Cu1 0.0349(6) 0.0177(5) 0.0388(7) 0.0043(5) -0.0106(5) 0.0002(4)
Cu2 0.0332(6) 0.0140(5) 0.0389(7) 0.0042(5) -0.0120(5) -0.0002(4)
O11 0.044(4) 0.034(3) 0.033(4) -0.006(3) 0.000(3) 0.002(3)
O12 0.033(3) 0.032(3) 0.050(4) -0.007(3) -0.007(3) 0.003(2)
C11 0.025(5) 0.014(4) 0.058(7) 0.004(4) -0.004(5) -0.004(3)
C12 0.025(5) 0.022(4) 0.053(7) -0.001(4) -0.005(5) -0.002(3)
C13 0.026(5) 0.020(4) 0.060(7) -0.002(4) -0.004(5) -0.007(3)
C14 0.038(6) 0.039(5) 0.058(7) -0.001(5) 0.010(5) -0.010(4)
C15 0.027(6) 0.032(5) 0.104(10) -0.018(6) 0.002(6) 0.004(4)
C16 0.032(6) 0.057(6) 0.077(9) -0.015(6) -0.016(6) 0.013(5)
C17 0.045(6) 0.042(5) 0.063(7) -0.011(5) -0.016(5) 0.009(4)
O21 0.053(4) 0.018(3) 0.033(4) 0.004(3) -0.006(3) -0.007(2)
O22 0.050(4) 0.017(3) 0.051(4) 0.003(3) -0.013(3) -0.002(2)
C21 0.044(5) 0.008(4) 0.039(6) 0.006(4) -0.009(5) 0.005(3)
C22 0.032(5) 0.023(4) 0.039(6) 0.007(4) -0.006(4) -0.003(3)
C23 0.052(6) 0.028(5) 0.052(7) 0.009(5) 0.005(5) -0.003(4)
C24 0.068(7) 0.015(5) 0.068(8) 0.022(5) -0.006(6) 0.004(4)
C25 0.059(7) 0.026(5) 0.092(10) 0.019(6) -0.023(6) -0.006(4)
C26 0.092(8) 0.037(6) 0.092(10) -0.013(6) -0.038(7) -0.008(5)
C27 0.080(7) 0.021(5) 0.058(7) 0.009(5) -0.025(6) 0.000(4)
O31 0.053(4) 0.010(3) 0.075(5) 0.006(3) -0.039(3) -0.004(2)
O32 0.051(4) 0.017(3) 0.066(4) -0.002(3) -0.036(3) 0.000(2)
C31 0.042(5) 0.027(5) 0.037(6) -0.001(4) -0.009(5) -0.001(4)
C32 0.040(5) 0.013(4) 0.051(6) -0.006(4) -0.010(4) -0.002(3)
C33 0.045(6) 0.027(5) 0.062(7) -0.010(5) -0.024(5) 0.001(4)
C34 0.055(6) 0.035(5) 0.085(8) -0.016(5) -0.035(6) 0.001(4)
C35 0.080(7) 0.024(5) 0.083(8) -0.008(5) -0.039(6) -0.009(5)
C36 0.078(7) 0.021(5) 0.103(9) -0.022(5) -0.049(7) 0.011(5)
C37 0.049(6) 0.032(5) 0.081(8) -0.014(5) -0.036(5) 0.013(4)
O41 0.037(3) 0.029(3) 0.054(4) -0.003(3) -0.006(3) 0.018(3)
O42 0.051(4) 0.050(4) 0.031(4) -0.003(3) -0.010(3) 0.020(3)
C41 0.036(5) 0.035(5) 0.034(6) -0.008(4) -0.013(5) -0.009(4)
C42 0.045(6) 0.022(4) 0.023(5) -0.004(4) 0.002(4) 0.000(4)
C43 0.055(6) 0.037(5) 0.043(7) 0.003(5) 0.007(5) 0.002(4)
C44 0.099(9) 0.047(6) 0.044(7) 0.006(5) -0.015(7) 0.009(6)
C45 0.090(9) 0.054(7) 0.056(8) -0.006(6) 0.017(6) -0.002(6)
C46 0.079(8) 0.053(7) 0.064(8) -0.017(6) 0.012(7) 0.018(6)
C47 0.051(6) 0.042(5) 0.041(7) -0.007(5) 0.005(5) 0.004(4)
N51 0.029(4) 0.018(3) 0.039(5) 0.002(3) 0.001(3) 0.008(3)
N52 0.040(5) 0.021(4) 0.057(6) 0.011(3) -0.023(4) -0.001(3)
N53 0.031(4) 0.009(3) 0.039(5) 0.003(3) -0.007(3) -0.003(3)
C51 0.043(6) 0.040(5) 0.030(6) 0.000(4) -0.011(4) 0.016(4)
C52 0.064(7) 0.041(5) 0.050(7) -0.008(5) -0.009(5) 0.020(5)
C53 0.048(6) 0.035(5) 0.059(7) -0.019(5) -0.013(5) 0.006(4)
C54 0.032(5) 0.024(4) 0.034(6) 0.004(4) -0.001(4) -0.002(4)
C55 0.028(5) 0.023(4) 0.044(6) -0.005(4) -0.003(4) -0.001(3)
C56 0.035(5) 0.030(5) 0.053(6) -0.003(4) -0.019(4) -0.007(4)
C57 0.038(5) 0.020(4) 0.063(7) 0.007(4) -0.014(5) -0.001(4)
C58 0.032(5) 0.021(4) 0.039(6) 0.005(4) -0.015(4) -0.001(3)
C59 0.041(6) 0.028(5) 0.052(7) 0.004(5) -0.016(5) 0.020(4)
C510 0.052(6) 0.040(5) 0.029(6) -0.004(4) -0.006(5) 0.016(4)
C511 0.043(5) 0.026(5) 0.042(6) 0.002(4) 0.005(5) 0.001(4)
C512 0.034(5) 0.027(4) 0.035(6) 0.005(4) -0.010(4) 0.003(4)

loop_
_atom_type_symbol
_atom_type_description
_atom_type_scat_dispersion_real
_atom_type_scat_dispersion_imag
_atom_type_scat_source
C C 0.0033 0.0016 'International Tables Vol C Tables 4.2.6.8 and 6.1.1.4'
H H 0.0000 0.0000 'International Tables Vol C Tables 4.2.6.8 and 6.1.1.4'
N N 0.0061 0.0033 'International Tables Vol C Tables 4.2.6.8 and 6.1.1.4'
O O 0.0106 0.0060 'International Tables Vol C Tables 4.2.6.8 and 6.1.1.4'
Cu Cu 0.3201 1.2651 'International Tables Vol C Tables 4.2.6.8 and 6.1.1.4'

loop_
_geom_angle_atom_site_label_1
_geom_angle_atom_site_label_2
_geom_angle_atom_site_label_3
_geom_angle
_geom_angle_site_symmetry_1
_geom_angle_site_symmetry_3
O11 Cu1 O12 167.6(2) . .
O11 Cu1 O21 88.0(2) . .
O12 Cu1 O21 89.4(2) . .
O11 Cu1 O22 91.0(2) . .
O12 Cu1 O22 89.0(2) . .
O21 Cu1 O22 167.7(2) . .
O11 Cu1 N51 96.2(2) . .
O12 Cu1 N51 96.2(2) . .
O21 Cu1 N51 102.9(2) . .
O22 Cu1 N51 89.3(2) . .
O11 Cu1 Cu1 84.35(17) . 2_757
O12 Cu1 Cu1 83.42(16) . 2_757
O21 Cu1 Cu1 88.21(16) . 2_757
O22 Cu1 Cu1 79.50(16) . 2_757
N51 Cu1 Cu1 168.83(16) . 2_757
O41 Cu2 O32 90.0(2) . .
O41 Cu2 O42 167.05(19) . .
O32 Cu2 O42 87.9(2) . .
O41 Cu2 O31 88.4(2) . .
O32 Cu2 O31 167.39(18) . .
O42 Cu2 O31 90.9(2) . .
O41 Cu2 N53 98.4(2) . .
O32 Cu2 N53 103.94(19) . .
O42 Cu2 N53 94.5(2) . .
O31 Cu2 N53 88.67(19) . .
O41 Cu2 Cu2 83.66(15) . 2_566
O32 Cu2 Cu2 85.17(14) . 2_566
O42 Cu2 Cu2 83.43(15) . 2_566
O31 Cu2 Cu2 82.22(14) . 2_566
N53 Cu2 Cu2 170.61(15) . 2_566
C11 O11 Cu1 123.1(5) . .
C11 O12 Cu1 123.3(5) 2_757 .
O11 C11 O12 125.7(7) . 2_757
O11 C11 C12 118.9(8) . .
O12 C11 C12 115.4(8) 2_757 .
C13 C12 C17 119.1(8) . .
C13 C12 C11 122.2(7) . .
C17 C12 C11 118.7(9) . .
C14 C13 C12 121.0(8) . .
C14 C13 H13 119.5 . .
C12 C13 H13 119.5 . .
C15 C14 C13 119.9(9) . .
C15 C14 H14 120.0 . .
C13 C14 H14 120.0 . .
C16 C15 C14 120.4(8) . .
C16 C15 H15 119.8 . .
C14 C15 H15 119.8 . .
C15 C16 C17 121.3(9) . .
C15 C16 H16 119.3 . .
C17 C16 H16 119.3 . .
C12 C17 C16 118.3(9) . .
C12 C17 H17 120.8 . .
C16 C17 H17 120.8 . .
C21 O21 Cu1 119.3(5) . .
C21 O22 Cu1 127.6(5) 2_757 .
O21 C21 O22 125.3(7) . 2_757
O21 C21 C22 119.7(7) . .
O22 C21 C22 114.9(7) 2_757 .
C23 C22 C27 119.7(7) . .
C23 C22 C21 117.7(8) . .
C27 C22 C21 122.6(8) . .
C22 C23 C24 120.0(9) . .
C22 C23 H23 120.0 . .
C24 C23 H23 120.0 . .
C25 C24 C23 118.5(9) . .
C25 C24 H24 120.7 . .
C23 C24 H24 120.7 . .
C24 C25 C26 122.3(9) . .
C24 C25 H25 118.8 . .
C26 C25 H25 118.8 . .
C27 C26 C25 118.2(9) . .
C27 C26 H26 120.9 . .
C25 C26 H26 120.9 . .
C22 C27 C26 121.2(9) . .
C22 C27 H27 119.4 . .
C26 C27 H27 119.4 . .
C31 O31 Cu2 124.4(5) . .
C31 O32 Cu2 123.8(5) 2_566 .
O32 C31 O31 124.2(7) 2_566 .
O32 C31 C32 120.3(6) 2_566 .
O31 C31 C32 115.5(6) . .
C33 C32 C37 118.9(7) . .
C33 C32 C31 123.0(6) . .
C37 C32 C31 118.1(7) . .
C32 C33 C34 121.5(7) . .
C32 C33 H33 119.3 . .
C34 C33 H33 119.3 . .
C35 C34 C33 117.7(8) . .
C35 C34 H34 121.1 . .
C33 C34 H34 121.1 . .
C36 C35 C34 122.1(8) . .
C36 C35 H35 119.0 . .
C34 C35 H35 119.0 . .
C35 C36 C37 119.4(7) . .
C35 C36 H36 120.3 . .
C37 C36 H36 120.3 . .
C36 C37 C32 120.4(7) . .
C36 C37 H37 119.8 . .
C32 C37 H37 119.8 . .
C41 O41 Cu2 126.3(5) . .
C41 O42 Cu2 124.7(5) 2_566 .
O41 C41 O42 121.9(8) . 2_566
O41 C41 C42 120.8(7) . .
O42 C41 C42 117.4(7) 2_566 .
C43 C42 C47 118.7(8) . .
C43 C42 C41 119.3(7) . .
C47 C42 C41 121.8(7) . .
C42 C43 C44 119.8(8) . .
C42 C43 H43 120.1 . .
C44 C43 H43 120.1 . .
C43 C44 C45 121.7(9) . .
C43 C44 H44 119.1 . .
C45 C44 H44 119.1 . .
C44 C45 C46 117.4(10) . .
C44 C45 H45 121.3 . .
C46 C45 H45 121.3 . .
C47 C46 C45 120.8(9) . .
C47 C46 H46 119.6 . .
C45 C46 H46 119.6 . .
C46 C47 C42 121.5(8) . .
C46 C47 H47 119.2 . .
C42 C47 H47 119.2 . .
C51 N51 C55 115.7(6) . .
C51 N51 Cu1 120.5(5) . .
C55 N51 Cu1 123.2(5) . .
C57 N52 C56 111.5(6) . .
C57 N52 H52N 108(4) . .
C56 N52 H52N 105(4) . .
C512 N53 C511 117.3(6) . .
C512 N53 Cu2 117.7(5) . .
C511 N53 Cu2 122.8(5) . .
N51 C51 C52 125.1(7) . .
N51 C51 H51 117.5 . .
C52 C51 H51 117.5 . .
C53 C52 C51 117.8(7) . .
C53 C52 H52 121.1 . .
C51 C52 H52 121.1 . .
C54 C53 C52 119.7(8) . .
C54 C53 H53 120.2 . .
C52 C53 H53 120.2 . .
C53 C54 C55 117.3(7) . .
C53 C54 C56 120.9(7) . .
C55 C54 C56 121.8(7) . .
N51 C55 C54 124.4(7) . .
N51 C55 H55 117.8 . .
C54 C55 H55 117.8 . .
N52 C56 C54 110.2(6) . .
N52 C56 H56A 109.6 . .
C54 C56 H56A 109.6 . .
N52 C56 H56B 109.6 . .
C54 C56 H56B 109.6 . .
H56A C56 H56B 108.1 . .
C58 C57 N52 114.3(7) . .
C58 C57 H57A 108.7 . .
N52 C57 H57A 108.7 . .
C58 C57 H57B 108.7 . .
N52 C57 H57B 108.7 . .
H57A C57 H57B 107.6 . .
C512 C58 C59 116.1(7) . .
C512 C58 C57 120.9(8) . .
C59 C58 C57 123.0(7) . .
C510 C59 C58 121.4(7) . .
C510 C59 H59 119.3 . .
C58 C59 H59 119.3 . .
C59 C510 C511 118.4(8) . .
C59 C510 H510 120.8 . .
C511 C510 H510 120.8 . .
N53 C511 C510 121.1(7) . .
N53 C511 H511 119.5 . .
C510 C511 H511 119.5 . .
N53 C512 C58 125.6(8) . .
N53 C512 H512 117.2 . .
C58 C512 H512 117.2 . .

loop_
_geom_bond_atom_site_label_1
_geom_bond_atom_site_label_2
_geom_bond_distance
_geom_bond_site_symmetry_2
Cu1 O11 1.945(5) .
Cu1 O12 1.950(5) .
Cu1 O21 1.972(5) .
Cu1 O22 1.986(5) .
Cu1 N51 2.135(6) .
Cu1 Cu1 2.652(2) 2_757
Cu2 O41 1.926(5) .
Cu2 O32 1.940(5) .
Cu2 O42 1.944(5) .
Cu2 O31 1.978(5) .
Cu2 N53 2.162(5) .
Cu2 Cu2 2.6540(18) 2_566
O11 C11 1.245(9) .
O12 C11 1.271(9) 2_757
C11 O12 1.271(9) 2_757
C11 C12 1.490(10) .
C12 C13 1.381(10) .
C12 C17 1.395(10) .
C13 C14 1.366(10) .
C13 H13 0.9500 .
C14 C15 1.365(11) .
C14 H14 0.9500 .
C15 C16 1.346(11) .
C15 H15 0.9500 .
C16 C17 1.395(10) .
C16 H16 0.9500 .
C17 H17 0.9500 .
O21 C21 1.226(8) .
O22 C21 1.283(8) 2_757
C21 O22 1.283(8) 2_757
C21 C22 1.514(10) .
C22 C23 1.367(10) .
C22 C27 1.372(10) .
C23 C24 1.417(10) .
C23 H23 0.9500 .
C24 C25 1.341(11) .
C24 H24 0.9500 .
C25 C26 1.386(12) .
C25 H25 0.9500 .
C26 C27 1.372(11) .
C26 H26 0.9500 .
C27 H27 0.9500 .
O31 C31 1.279(7) .
O32 C31 1.236(8) 2_566
C31 O32 1.236(8) 2_566
C31 C32 1.496(9) .
C32 C33 1.363(9) .
C32 C37 1.399(9) .
C33 C34 1.396(10) .
C33 H33 0.9500 .
C34 C35 1.383(9) .
C34 H34 0.9500 .
C35 C36 1.357(10) .
C35 H35 0.9500 .
C36 C37 1.379(10) .
C36 H36 0.9500 .
C37 H37 0.9500 .
O41 C41 1.251(8) .
O42 C41 1.289(8) 2_566
C41 O42 1.289(8) 2_566
C41 C42 1.476(10) .
C42 C43 1.376(10) .
C42 C47 1.382(10) .
C43 C44 1.380(11) .
C43 H43 0.9500 .
C44 C45 1.381(11) .
C44 H44 0.9500 .
C45 C46 1.399(11) .
C45 H45 0.9500 .
C46 C47 1.353(11) .
C46 H46 0.9500 .
C47 H47 0.9500 .
N51 C51 1.324(8) .
N51 C55 1.353(8) .
N52 C57 1.458(8) .
N52 C56 1.485(8) .
N52 H52N 0.96(4) .
N53 C512 1.331(8) .
N53 C511 1.349(9) .
C51 C52 1.390(10) .
C51 H51 0.9500 .
C52 C53 1.384(9) .
C52 H52 0.9500 .
C53 C54 1.383(9) .
C53 H53 0.9500 .
C54 C55 1.399(9) .
C54 C56 1.512(9) .
C55 H55 0.9500 .
C56 H56A 0.9900 .
C56 H56B 0.9900 .
C57 C58 1.450(10) .
C57 H57A 0.9900 .
C57 H57B 0.9900 .
C58 C512 1.374(9) .
C58 C59 1.386(10) .
C59 C510 1.352(10) .
C59 H59 0.9500 .
C510 C511 1.423(10) .
C510 H510 0.9500 .
C511 H511 0.9500 .
C512 H512 0.9500 .

loop_
_geom_torsion_atom_site_label_1
_geom_torsion_atom_site_label_2
_geom_torsion_atom_site_label_3
_geom_torsion_atom_site_label_4
_geom_torsion
_geom_torsion_site_symmetry_1
_geom_torsion_site_symmetry_4
O12 Cu1 O11 C11 -13.6(14) . .
O21 Cu1 O11 C11 -91.6(6) . .
O22 Cu1 O11 C11 76.1(6) . .
N51 Cu1 O11 C11 165.6(6) . .
Cu1 Cu1 O11 C11 -3.2(6) 2_757 .
O11 Cu1 O12 C11 12.5(13) . 2_757
O21 Cu1 O12 C11 90.4(6) . 2_757
O22 Cu1 O12 C11 -77.4(6) . 2_757
N51 Cu1 O12 C11 -166.6(5) . 2_757
Cu1 Cu1 O12 C11 2.1(5) 2_757 2_757
Cu1 O11 C11 O12 2.7(11) . 2_757
Cu1 O11 C11 C12 -178.0(4) . .
O11 C11 C12 C13 174.7(7) . .
O12 C11 C12 C13 -6.0(11) 2_757 .
O11 C11 C12 C17 -5.4(11) . .
O12 C11 C12 C17 173.9(7) 2_757 .
C17 C12 C13 C14 0.1(11) . .
C11 C12 C13 C14 180.0(7) . .
C12 C13 C14 C15 -0.4(12) . .
C13 C14 C15 C16 1.2(13) . .
C14 C15 C16 C17 -1.8(14) . .
C13 C12 C17 C16 -0.6(12) . .
C11 C12 C17 C16 179.5(7) . .
C15 C16 C17 C12 1.4(13) . .
O11 Cu1 O21 C21 83.5(6) . .
O12 Cu1 O21 C21 -84.3(6) . .
O22 Cu1 O21 C21 -1.7(14) . .
N51 Cu1 O21 C21 179.4(6) . .
Cu1 Cu1 O21 C21 -0.9(6) 2_757 .
O11 Cu1 O22 C21 -84.5(6) . 2_757
O12 Cu1 O22 C21 83.1(6) . 2_757
O21 Cu1 O22 C21 0.4(14) . 2_757
N51 Cu1 O22 C21 179.3(6) . 2_757
Cu1 Cu1 O22 C21 -0.4(6) 2_757 2_757
Cu1 O21 C21 O22 1.5(11) . 2_757
Cu1 O21 C21 C22 177.0(5) . .
O21 C21 C22 C23 -1.2(12) . .
O22 C21 C22 C23 174.8(7) 2_757 .
O21 C21 C22 C27 -179.2(7) . .
O22 C21 C22 C27 -3.2(12) 2_757 .
C27 C22 C23 C24 0.7(12) . .
C21 C22 C23 C24 -177.4(7) . .
C22 C23 C24 C25 0.4(13) . .
C23 C24 C25 C26 -2.9(14) . .
C24 C25 C26 C27 4.2(15) . .
C23 C22 C27 C26 0.6(13) . .
C21 C22 C27 C26 178.6(8) . .
C25 C26 C27 C22 -3.0(15) . .
O41 Cu2 O31 C31 -81.8(7) . .
O32 Cu2 O31 C31 1.0(15) . .
O42 Cu2 O31 C31 85.3(7) . .
N53 Cu2 O31 C31 179.7(7) . .
Cu2 Cu2 O31 C31 2.0(6) 2_566 .
O41 Cu2 O32 C31 86.2(7) . 2_566
O42 Cu2 O32 C31 -81.0(7) . 2_566
O31 Cu2 O32 C31 3.6(16) . 2_566
N53 Cu2 O32 C31 -175.1(7) . 2_566
Cu2 Cu2 O32 C31 2.6(7) 2_566 2_566
Cu2 O31 C31 O32 -4.7(12) . 2_566
Cu2 O31 C31 C32 176.0(5) . .
O32 C31 C32 C33 -169.5(8) 2_566 .
O31 C31 C32 C33 9.8(12) . .
O32 C31 C32 C37 11.8(12) 2_566 .
O31 C31 C32 C37 -168.9(8) . .
C37 C32 C33 C34 -1.8(14) . .
C31 C32 C33 C34 179.5(8) . .
C32 C33 C34 C35 2.9(14) . .
C33 C34 C35 C36 -2.9(15) . .
C34 C35 C36 C37 1.9(16) . .
C35 C36 C37 C32 -0.7(15) . .
C33 C32 C37 C36 0.6(14) . .
C31 C32 C37 C36 179.4(9) . .
O32 Cu2 O41 C41 -86.3(6) . .
O42 Cu2 O41 C41 -5.9(14) . .
O31 Cu2 O41 C41 81.2(6) . .
N53 Cu2 O41 C41 169.6(6) . .
Cu2 Cu2 O41 C41 -1.1(6) 2_566 .
O41 Cu2 O42 C41 6.3(14) . 2_566
O32 Cu2 O42 C41 86.9(6) . 2_566
O31 Cu2 O42 C41 -80.6(6) . 2_566
N53 Cu2 O42 C41 -169.3(6) . 2_566
Cu2 Cu2 O42 C41 1.5(5) 2_566 2_566
Cu2 O41 C41 O42 0.4(10) . 2_566
Cu2 O41 C41 C42 -179.7(5) . .
O41 C41 C42 C43 -1.4(11) . .
O42 C41 C42 C43 178.4(7) 2_566 .
O41 C41 C42 C47 -178.2(7) . .
O42 C41 C42 C47 1.6(11) 2_566 .
C47 C42 C43 C44 -2.0(12) . .
C41 C42 C43 C44 -178.9(8) . .
C42 C43 C44 C45 2.4(14) . .
C43 C44 C45 C46 -2.2(15) . .
C44 C45 C46 C47 1.7(14) . .
C45 C46 C47 C42 -1.4(14) . .
C43 C42 C47 C46 1.5(12) . .
C41 C42 C47 C46 178.3(8) . .
O11 Cu1 N51 C51 -135.5(6) . .
O12 Cu1 N51 C51 44.3(6) . .
O21 Cu1 N51 C51 135.1(5) . .
O22 Cu1 N51 C51 -44.6(6) . .
Cu1 Cu1 N51 C51 -43.3(12) 2_757 .
O11 Cu1 N51 C55 35.2(6) . .
O12 Cu1 N51 C55 -145.0(6) . .
O21 Cu1 N51 C55 -54.2(6) . .
O22 Cu1 N51 C55 126.1(6) . .
Cu1 Cu1 N51 C55 127.4(8) 2_757 .
O41 Cu2 N53 C512 -150.2(5) . .
O32 Cu2 N53 C512 117.8(5) . .
O42 Cu2 N53 C512 28.8(5) . .
O31 Cu2 N53 C512 -61.9(5) . .
O41 Cu2 N53 C511 12.4(5) . .
O32 Cu2 N53 C511 -79.7(5) . .
O42 Cu2 N53 C511 -168.6(5) . .
O31 Cu2 N53 C511 100.6(5) . .
C55 N51 C51 C52 -1.4(11) . .
Cu1 N51 C51 C52 169.9(7) . .
N51 C51 C52 C53 0.2(13) . .
C51 C52 C53 C54 0.5(13) . .
C52 C53 C54 C55 0.0(11) . .
C52 C53 C54 C56 -178.2(8) . .
C51 N51 C55 C54 2.1(11) . .
Cu1 N51 C55 C54 -169.0(6) . .
C53 C54 C55 N51 -1.4(11) . .
C56 C54 C55 N51 176.8(7) . .
C57 N52 C56 C54 179.1(7) . .
C53 C54 C56 N52 -157.1(7) . .
C55 C54 C56 N52 24.7(10) . .
C56 N52 C57 C58 72.2(9) . .
N52 C57 C58 C512 -159.3(7) . .
N52 C57 C58 C59 20.0(10) . .
C512 C58 C59 C510 1.6(11) . .
C57 C58 C59 C510 -177.7(7) . .
C58 C59 C510 C511 -0.1(11) . .
C512 N53 C511 C510 4.5(10) . .
Cu2 N53 C511 C510 -158.2(5) . .
C59 C510 C511 N53 -3.1(11) . .
C511 N53 C512 C58 -2.9(10) . .
Cu2 N53 C512 C58 160.6(6) . .
C59 C58 C512 N53 -0.1(11) . .
C57 C58 C512 N53 179.2(6) . .
